data_1536918
loop_
_publ_author_name
'Zakharov, M.A.'
'Troyanov, S.I.'
'Kemnitz, E.'

_publ_section_title
;
 Calcium leaching from glass in selenic acid. The crystal structure of
 calcium hydrogen selenates: Ca (H Se O4)2 * H2 O and Cs Ca (H Se O4)3
;
_journal_name_full 'Zhurnal Neorganicheskoi Khimii'
_journal_page_first 1061
_journal_page_last 1064
_journal_volume 49
_journal_year 2004
_chemical_formula_sum 'Ca Cs H3 O12 Se3'
_chemical_name_systematic 'Cs Ca (H Se O4)3'
_space_group_IT_number 11
_symmetry_space_group_name_Hall '-P 2yb'
_symmetry_space_group_name_H-M 'P 1 21/m 1'
_cell_angle_alpha 90
_cell_angle_beta 105.74
_cell_angle_gamma 90
_cell_formula_units_Z 2
_cell_length_a 8.609
_cell_length_b 5.904
_cell_length_c 11.673
_cell_volume 571.062
_citation_journal_id_ASTM ZNOKAQ
_cod_data_source_file Zakharov_ZNOKAQ_2004_1252.cif
_cod_data_source_block H3Ca1Cs1O12Se3
_cod_original_cell_volume 571.0623
_cod_original_formula_sum 'H3 Ca1 Cs1 O12 Se3'
_cod_database_code 1536918

loop_
_symmetry_equiv_pos_as_xyz
x,y,z
-x,y+1/2,-z
-x,-y,-z
x,-y-1/2,z

loop_
_atom_site_label
_atom_site_type_symbol
_atom_site_fract_x
_atom_site_fract_y
_atom_site_fract_z
_atom_site_occupancy
_atom_site_U_iso_or_equiv
O9 O-2 0.8056 0.0227 1.1334 1 0.0
Se1 Se+6 0.57571 -0.25 0.79933 1 0.0
Cs1 Cs+1 0.8679 0.25 0.72813 1 0.0
Se2 Se+6 1.20662 0.25 0.52674 1 0.0
O3 O-2 0.4891 -0.025 0.7277 1 0.0
O5 O-2 1.187 0.25 0.6585 1 0.0
O2 O-2 0.458 0.25 1.0697 1 0.0
O4 O-2 0.9517 -0.25 0.5873 1 0.0
O7 O-2 0.9829 0.25 1.0151 1 0.0
O6 O-2 0.6772 -0.0245 0.4875 1 0.0
O8 O-2 0.6805 0.25 0.925 1 0.0
Se3 Se+6 0.80727 0.25 1.05625 1 0.0
Ca1 Ca+2 0.3907 0.25 0.8562 1 0.0
O1 O-2 0.768 -0.25 0.8002 1 0.0
